data_7248651
loop_
_publ_author_name
'Wang, Meiying'
'Jia, Chunbo'
'Hui, Hehua'
'Xu, Qianxiang'
'Li, Xiang'
'Ren, Yuanhang'
'Yue, Bin'
'He, Heyong'

_publ_section_title
;
 Engineering the heterogeneous photocatalytic activity of crystalline
 decatungstate-based coordination polymers
;
_journal_issue 25
_journal_name_full CrystEngComm
_journal_page_first 3303
_journal_page_last 3310
_journal_paper_doi 10.1039/D4CE00391H
_journal_volume 26
_journal_year 2024
_chemical_formula_sum 'C48 H66 Cu N7 O34 S W10'
_chemical_formula_weight 3219.17
_space_group_crystal_system monoclinic
_space_group_IT_number 14
_space_group_name_Hall '-P 2ybc'
_space_group_name_H-M_alt 'P 1 21/c 1'
_atom_sites_solution_hydrogens mixed
_audit_creation_method SHELXL-2016/6
_audit_update_record
;
2024-05-16 deposited with the CCDC.	2024-05-20 downloaded from the CCDC.
;
_cell_angle_alpha 90
_cell_angle_beta 90.7830(10)
_cell_angle_gamma 90
_cell_formula_units_Z 4
_cell_length_a 15.4754(4)
_cell_length_b 20.7480(6)
_cell_length_c 22.0378(5)
_cell_measurement_reflns_used 9923
_cell_measurement_temperature 304(2)
_cell_measurement_theta_max 32.15
_cell_measurement_theta_min 2.36
_cell_volume 7075.3(3)
_computing_cell_refinement 'Bruker SAINT'
_computing_data_collection 'Bruker APEX2'
_computing_data_reduction 'Bruker SAINT'
_computing_molecular_graphics 'Bruker SHELXTL'
_computing_publication_material 'Bruker SHELXTL'
_computing_structure_refinement 'SHELXL-2016/6 (Sheldrick, 2016)'
_computing_structure_solution 'SHELXS-97 (Sheldrick 2008)'
_diffrn_ambient_temperature 304(2)
_diffrn_measured_fraction_theta_full 1.000
_diffrn_measured_fraction_theta_max 1.000
_diffrn_measurement_device_type 'Bruker APEX-II CCD'
_diffrn_measurement_method '\f and \w scans'
_diffrn_radiation_type MoK\a
_diffrn_radiation_wavelength 0.71073
_diffrn_reflns_av_R_equivalents 0.0709
_diffrn_reflns_av_unetI/netI 0.0350
_diffrn_reflns_Laue_measured_fraction_full 1.000
_diffrn_reflns_Laue_measured_fraction_max 1.000
_diffrn_reflns_limit_h_max 18
_diffrn_reflns_limit_h_min -18
_diffrn_reflns_limit_k_max 24
_diffrn_reflns_limit_k_min -24
_diffrn_reflns_limit_l_max 26
_diffrn_reflns_limit_l_min -25
_diffrn_reflns_number 129253
_diffrn_reflns_point_group_measured_fraction_full 1.000
_diffrn_reflns_point_group_measured_fraction_max 1.000
_diffrn_reflns_theta_full 25.027
_diffrn_reflns_theta_max 25.027
_diffrn_reflns_theta_min 1.963
_exptl_absorpt_coefficient_mu 16.596
_exptl_absorpt_correction_T_max 0.369
_exptl_absorpt_correction_T_min 0.258
_exptl_absorpt_correction_type multi-scan
_exptl_absorpt_process_details SADABS
_exptl_crystal_colour blue
_exptl_crystal_density_diffrn 3.022
_exptl_crystal_description block
_exptl_crystal_F_000 5840
_exptl_crystal_size_max 0.120
_exptl_crystal_size_mid 0.070
_exptl_crystal_size_min 0.060
_refine_diff_density_max 4.011
_refine_diff_density_min -1.587
_refine_diff_density_rms 0.306
_refine_ls_extinction_coef 0.000080(7)
_refine_ls_extinction_expression Fc^*^=kFc[1+0.001xFc^2^\l^3^/sin(2\q)]^-1/4^
_refine_ls_extinction_method 'SHELXL-2016/6 (Sheldrick 2016)'
_refine_ls_goodness_of_fit_ref 1.067
_refine_ls_hydrogen_treatment mixed
_refine_ls_matrix_type full
_refine_ls_number_parameters 906
_refine_ls_number_reflns 12506
_refine_ls_number_restraints 33
_refine_ls_restrained_S_all 1.066
_refine_ls_R_factor_all 0.0506
_refine_ls_R_factor_gt 0.0394
_refine_ls_shift/su_max 0.001
_refine_ls_shift/su_mean 0.000
_refine_ls_structure_factor_coef Fsqd
_refine_ls_weighting_details 'w=1/[\s^2^(Fo^2^)+(0.0111P)^2^+258.3911P] where P=(Fo^2^+2Fc^2^)/3'
_refine_ls_weighting_scheme calc
_refine_ls_wR_factor_gt 0.0865
_refine_ls_wR_factor_ref 0.0916
_reflns_Friedel_coverage 0.000
_reflns_number_gt 10561
_reflns_number_total 12506
_reflns_threshold_expression 'I > 2\s(I)'
_cod_data_source_file d4ce00391h2.cif
_cod_data_source_block mo_210813a
_cod_depositor_comments 'Adding full bibliography for 7248648--7248651.cif.'
_cod_original_sg_symbol_H-M 'P 21/c'
_cod_database_code 7248651
_shelx_shelxl_version_number 2016/6
_shelx_space_group_comment
; 
The symmetry employed for this shelxl refinement is uniquely defined 
by the following loop, which should always be used as a source of 
symmetry information in preference to the above space-group names. 
They are only intended as comments. 
;
_shelx_estimated_absorpt_t_min 0.241
_shelx_estimated_absorpt_t_max 0.436

loop_
_space_group_symop_operation_xyz
'x, y, z'
'-x, y+1/2, -z+1/2'
'-x, -y, -z'
'x, -y-1/2, z-1/2'

loop_
_atom_site_label
_atom_site_type_symbol
_atom_site_fract_x
_atom_site_fract_y
_atom_site_fract_z
_atom_site_U_iso_or_equiv
_atom_site_adp_type
_atom_site_occupancy
_atom_site_site_symmetry_order
_atom_site_calc_flag
_atom_site_refinement_flags_posn
_atom_site_refinement_flags_adp
_atom_site_refinement_flags_occupancy
_atom_site_disorder_assembly
_atom_site_disorder_group
W1 W 0.44052(3) 0.15843(2) 0.16808(2) 0.02174(12) Uani 1 1 d . . . . .
W2 W 0.40539(3) 0.00259(2) 0.17529(2) 0.02234(12) Uani 1 1 d . . . . .
W3 W 0.43926(3) 0.16420(2) 0.31667(2) 0.02281(12) Uani 1 1 d . . . . .
W4 W 0.16573(3) 0.04246(2) 0.31875(2) 0.02422(12) Uani 1 1 d . . . . .
W5 W 0.40730(3) 0.00851(2) 0.32362(2) 0.02291(12) Uani 1 1 d . . . . .
W6 W 0.16259(3) 0.03158(3) 0.17083(2) 0.02575(13) Uani 1 1 d . . . . .
W7 W 0.03292(3) 0.13415(3) 0.23810(2) 0.02698(13) Uani 1 1 d . . . . .
W8 W 0.57267(3) 0.06686(2) 0.24761(2) 0.02492(13) Uani 1 1 d . . . . .
W9 W 0.19823(3) 0.19832(3) 0.31019(2) 0.02617(13) Uani 1 1 d . . . . .
W10 W 0.19880(3) 0.18699(3) 0.16196(2) 0.02633(13) Uani 1 1 d . . . . .
O1 O 0.3938(5) -0.0422(4) 0.2518(4) 0.0230(18) Uani 1 1 d . . . . .
O2 O 0.4505(5) 0.2084(4) 0.2401(4) 0.0259(19) Uani 1 1 d . . . . .
O3 O 0.2124(5) 0.2390(4) 0.2336(4) 0.0266(19) Uani 1 1 d . . . . .
O4 O 0.1546(5) -0.0105(4) 0.2476(4) 0.0272(19) Uani 1 1 d . . . . .
O5 O 0.2861(5) 0.0193(4) 0.1738(4) 0.0258(19) Uani 1 1 d . . . . .
O6 O 0.2858(5) 0.0275(4) 0.3199(4) 0.0243(18) Uani 1 1 d . . . . .
O7 O 0.5306(5) 0.0033(4) 0.1918(4) 0.0274(19) Uani 1 1 d . . . . .
O8 O 0.4235(5) 0.0776(4) 0.1262(4) 0.0243(18) Uani 1 1 d . . . . .
O9 O 0.0753(5) 0.1977(4) 0.2945(4) 0.028(2) Uani 1 1 d . . . . .
O10 O 0.0481(5) 0.0727(5) 0.3005(4) 0.031(2) Uani 1 1 d . . . . .
O11 O 0.4211(5) 0.0899(4) 0.3650(4) 0.028(2) Uani 1 1 d . . . . .
O12 O 0.1819(5) 0.1235(4) 0.3592(4) 0.029(2) Uani 1 1 d . . . . .
O13 O 0.1832(5) 0.1064(5) 0.1209(4) 0.030(2) Uani 1 1 d . . . . .
O14 O 0.5300(5) 0.0108(4) 0.3109(4) 0.0269(19) Uani 1 1 d . . . . .
O15 O 0.3192(5) 0.1789(4) 0.3112(4) 0.0247(19) Uani 1 1 d . . . . .
O16 O 0.0472(5) 0.0651(5) 0.1807(4) 0.031(2) Uani 1 1 d . . . . .
O17 O 0.1793(5) 0.1152(4) 0.2405(4) 0.0216(18) Uani 1 1 d . . . . .
O18 O 0.5578(5) 0.1290(4) 0.1842(4) 0.0247(19) Uani 1 1 d . . . . .
O19 O 0.3199(5) 0.1690(4) 0.1675(4) 0.0230(18) Uani 1 1 d . . . . .
O20 O 0.5574(5) 0.1356(4) 0.3055(4) 0.0258(19) Uani 1 1 d . . . . .
O21 O 0.1334(6) -0.0074(5) 0.3756(4) 0.039(2) Uani 1 1 d . . . . .
O22 O 0.4652(6) 0.2211(4) 0.3714(4) 0.033(2) Uani 1 1 d . . . . .
O23 O 0.0761(5) 0.1885(4) 0.1749(4) 0.032(2) Uani 1 1 d . . . . .
O24 O 0.4089(6) -0.0466(5) 0.3803(4) 0.036(2) Uani 1 1 d . . . . .
O25 O 0.4256(5) 0.0844(4) 0.2457(4) 0.0228(18) Uani 1 1 d . . . . .
O26 O 0.2013(6) 0.2415(5) 0.1045(5) 0.042(2) Uani 1 1 d . . . . .
O27 O 0.4108(6) -0.0576(5) 0.1230(4) 0.036(2) Uani 1 1 d . . . . .
O28 O -0.0766(6) 0.1471(5) 0.2358(4) 0.039(2) Uani 1 1 d . . . . .
O29 O 0.6824(6) 0.0547(5) 0.2487(5) 0.038(2) Uani 1 1 d . . . . .
O30 O 0.4664(6) 0.2096(4) 0.1092(4) 0.034(2) Uani 1 1 d . . . . .
O31 O 0.1359(6) -0.0273(5) 0.1197(4) 0.040(2) Uani 1 1 d . . . . .
O32 O 0.1994(6) 0.2602(5) 0.3613(5) 0.042(2) Uani 1 1 d . . . . .
O33 O 0.4628(6) 0.7411(5) 0.5098(5) 0.044(3) Uani 1 1 d G . . . .
H33C H 0.495019 0.748966 0.540489 0.066 Uiso 1 1 d G U . . .
H33D H 0.493997 0.733062 0.479304 0.066 Uiso 1 1 d G U . . .
C29 C 0.3544(9) 0.7061(7) 0.8270(6) 0.031(3) Uani 1 1 d . . . . .
H29 H 0.386564 0.673137 0.809747 0.037 Uiso 1 1 calc R U . . .
C28 C 0.3068(8) 0.7461(6) 0.7903(6) 0.026(3) Uani 1 1 d . . . . .
C30 C 0.3557(9) 0.7137(6) 0.8884(6) 0.030(3) Uani 1 1 d . . . . .
H30 H 0.390557 0.686423 0.911550 0.035 Uiso 1 1 calc R U . . .
C2 C 0.3768(10) 0.4086(7) 0.4134(7) 0.039(3) Uani 1 1 d . . . . .
H2 H 0.397785 0.436940 0.384366 0.046 Uiso 1 1 calc R U . . .
C3 C 0.3442(9) 0.4314(7) 0.4683(6) 0.031(3) Uani 1 1 d . . . . .
C26 C 0.2636(8) 0.8000(6) 0.8814(5) 0.028(3) Uani 1 1 d . . . . .
H26 H 0.232265 0.832788 0.899686 0.034 Uiso 1 1 calc R U . . .
C1 C 0.3769(11) 0.3444(7) 0.4037(7) 0.045(4) Uani 1 1 d . . . . .
H1 H 0.394693 0.328737 0.366357 0.054 Uiso 1 1 calc R U . . .
C22 C 0.2396(9) 0.7691(6) 0.6890(5) 0.030(3) Uani 1 1 d . . . . .
H22 H 0.197664 0.794230 0.707364 0.036 Uiso 1 1 calc R U . . .
C8 C 0.3383(8) 0.5030(6) 0.4800(6) 0.028(3) Uani 1 1 d . . . . .
C11 C 0.2526(9) 0.8662(6) 0.4788(6) 0.028(3) Uani 1 1 d . . . . .
H11 H 0.213314 0.845375 0.453194 0.033 Uiso 1 1 calc R U . . .
C12 C 0.2576(9) 0.9326(6) 0.4758(6) 0.032(3) Uani 1 1 d . . . . .
H12 H 0.221690 0.955196 0.449145 0.038 Uiso 1 1 calc R U . . .
C4 C 0.3163(10) 0.3890(7) 0.5113(6) 0.035(3) Uani 1 1 d . . . . .
H4 H 0.294194 0.403634 0.547816 0.043 Uiso 1 1 calc R U . . .
C27 C 0.2617(9) 0.7957(7) 0.8193(6) 0.030(3) Uani 1 1 d . . . . .
H27 H 0.230591 0.825573 0.796402 0.037 Uiso 1 1 calc R U . . .
C5 C 0.3218(9) 0.3243(6) 0.4989(7) 0.037(3) Uani 1 1 d . . . . .
H5 H 0.303976 0.294872 0.528019 0.045 Uiso 1 1 calc R U . . .
C15 C 0.3556(9) 0.8620(6) 0.5534(6) 0.032(3) Uani 1 1 d . . . . .
H15 H 0.389123 0.838118 0.580527 0.038 Uiso 1 1 calc R U . . .
C18 C 0.3293(10) 1.0360(6) 0.5067(6) 0.034(3) Uani 1 1 d . . . . .
C19 C 0.4082(10) 1.0634(7) 0.5178(8) 0.043(4) Uani 1 1 d . . . . .
H19 H 0.455261 1.039099 0.530967 0.052 Uiso 1 1 calc R U . . .
C17 C 0.2603(12) 1.0756(7) 0.4866(7) 0.047(4) Uani 1 1 d . . . . .
H17 H 0.205658 1.058758 0.478473 0.056 Uiso 1 1 calc R U . . .
C16 C 0.2777(15) 1.1411(8) 0.4794(8) 0.062(5) Uani 1 1 d . . . . .
H16 H 0.232189 1.167393 0.466892 0.074 Uiso 1 1 calc R U . . .
C20 C 0.4149(14) 1.1312(8) 0.5081(9) 0.065(5) Uani 1 1 d . U . . .
H20 H 0.468302 1.150130 0.516201 0.078 Uiso 1 1 calc R U . . .
C10 C 0.2699(8) 0.5922(6) 0.5253(5) 0.026(3) Uani 1 1 d . . . . .
H10 H 0.226266 0.607474 0.550124 0.031 Uiso 1 1 calc R U . . .
C21 C 0.2378(9) 0.7605(7) 0.6275(6) 0.036(3) Uani 1 1 d . . . . .
H21 H 0.192574 0.778723 0.605158 0.043 Uiso 1 1 calc R U . . .
C13 C 0.3165(8) 0.9656(6) 0.5125(5) 0.025(3) Uani 1 1 d . . . . .
C9 C 0.2759(8) 0.5277(6) 0.5167(6) 0.029(3) Uani 1 1 d . . . . .
H9 H 0.237567 0.500090 0.535907 0.035 Uiso 1 1 calc R U . . .
C24 C 0.3630(9) 0.7029(6) 0.6929(5) 0.027(3) Uani 1 1 d . . . . .
H24 H 0.405913 0.680984 0.714406 0.033 Uiso 1 1 calc R U . . .
C6 C 0.3855(9) 0.6117(6) 0.4650(6) 0.033(3) Uani 1 1 d . . . . .
H6 H 0.423638 0.640208 0.446787 0.040 Uiso 1 1 calc R U . . .
C25 C 0.3586(9) 0.6980(6) 0.6310(6) 0.029(3) Uani 1 1 d . . . . .
H25 H 0.399887 0.673174 0.611549 0.035 Uiso 1 1 calc R U . . .
C23 C 0.3031(8) 0.7407(6) 0.7238(5) 0.023(3) Uani 1 1 d . . . . .
C7 C 0.3953(9) 0.5468(7) 0.4549(6) 0.038(3) Uani 1 1 d . . . . .
H7 H 0.440401 0.532173 0.431037 0.046 Uiso 1 1 calc R U . . .
C14 C 0.3648(9) 0.9287(6) 0.5533(6) 0.029(3) Uani 1 1 d . . . . .
H14 H 0.403012 0.948566 0.580372 0.035 Uiso 1 1 calc R U . . .
Cu1 Cu 0.30553(10) 0.73251(7) 0.50765(6) 0.0236(3) Uani 1 1 d . . . . .
N4 N 0.3531(10) 1.1689(6) 0.4889(6) 0.052(4) Uani 1 1 d . . . . .
N3 N 0.3005(7) 0.8303(5) 0.5160(4) 0.025(2) Uani 1 1 d . . . . .
N6 N 0.3090(7) 0.7588(5) 0.9171(4) 0.026(2) Uani 1 1 d . . . . .
N5 N 0.2989(7) 0.7268(5) 0.5976(4) 0.025(2) Uani 1 1 d . . . . .
N2 N 0.3230(7) 0.6355(5) 0.5001(5) 0.028(2) Uani 1 1 d . . . . .
N1 N 0.3520(8) 0.3026(5) 0.4464(6) 0.039(3) Uani 1 1 d . . . . .
O35 O 0.1450(7) 0.7239(6) 0.5030(5) 0.058(3) Uani 1 1 d . . . . .
S1A S 0.0711(9) 0.6837(9) 0.5157(6) 0.063(6) Uani 0.40(2) 1 d D . P A 2
S1B S 0.0515(8) 0.7249(8) 0.4989(8) 0.106(5) Uani 0.60(2) 1 d D . P A 1
C71B C -0.004(5) 0.721(4) 0.563(4) 0.215(3) Uani 0.60(2) 1 d . U P A 1
H71A H -0.022428 0.677634 0.569625 0.322 Uiso 0.60(2) 1 calc R U P A 1
H71B H -0.052869 0.749045 0.560212 0.322 Uiso 0.60(2) 1 calc R U P A 1
H71C H 0.032920 0.734498 0.596307 0.322 Uiso 0.60(2) 1 calc R U P A 1
C72B C 0.022(4) 0.654(2) 0.460(2) 0.122(3) Uani 0.60(2) 1 d D U P A 1
H72A H 0.035244 0.657996 0.418119 0.183 Uiso 0.60(2) 1 calc R U P A 1
H72B H -0.038886 0.646449 0.464660 0.183 Uiso 0.60(2) 1 calc R U P A 1
H72C H 0.053465 0.617985 0.477265 0.183 Uiso 0.60(2) 1 calc R U P A 1
C42 C 0.8852(16) 0.9733(13) 0.1827(11) 0.091(7) Uiso 1 1 d . . . B 2
H42A H 0.944398 0.958316 0.185985 0.110 Uiso 1 1 calc R U . B 2
H42B H 0.884391 1.018401 0.194232 0.110 Uiso 1 1 calc R U . B 2
C43 C 0.8552(17) 0.9675(14) 0.1171(12) 0.105(8) Uiso 1 1 d D . . B 2
H43A H 0.843697 0.922281 0.109064 0.126 Uiso 1 1 calc R U . B 2
H43B H 0.800576 0.990114 0.113034 0.126 Uiso 1 1 calc R U . B 2
C44 C 0.912(2) 0.9909(16) 0.0701(14) 0.138(12) Uiso 1 1 d D . . B 2
H44A H 0.885235 0.983565 0.031066 0.207 Uiso 1 1 calc R U . B 2
H44B H 0.965872 0.968459 0.072488 0.207 Uiso 1 1 calc R U . B 2
H44C H 0.921405 1.036244 0.075635 0.207 Uiso 1 1 calc R U . B 2
C53 C 1.0674(16) 0.8291(13) 0.2751(11) 0.093(7) Uiso 1 1 d D . . C 2
H53A H 1.080628 0.789377 0.253833 0.111 Uiso 1 1 calc R U . C 2
H53B H 1.102792 0.862911 0.257904 0.111 Uiso 1 1 calc R U . C 2
C54 C 1.0906(19) 0.8214(15) 0.3383(12) 0.120(10) Uiso 1 1 d D . . C 2
H54A H 1.125169 0.783362 0.343387 0.181 Uiso 1 1 calc R U . C 2
H54B H 1.039086 0.817556 0.361810 0.181 Uiso 1 1 calc R U . C 2
H54C H 1.122943 0.858369 0.351799 0.181 Uiso 1 1 calc R U . C 2
N7 N 0.8620(8) 0.9356(6) 0.2905(6) 0.043(3) Uani 1 1 d . . . . .
C51 C 0.9558(9) 0.9101(7) 0.2935(8) 0.044(4) Uani 1 1 d . . . . .
H51A H 0.993237 0.941508 0.274538 0.053 Uiso 1 1 calc R U . . .
H51B H 0.973421 0.906637 0.335761 0.053 Uiso 1 1 calc R U . . .
C41 C 0.8306(10) 0.9357(9) 0.2263(8) 0.053(4) Uani 1 1 d . . . . .
C61 C 0.8035(10) 0.8884(8) 0.3257(8) 0.051(4) Uani 1 1 d . . . . .
H61A H 0.800474 0.847947 0.303631 0.061 Uiso 1 1 calc R U . . .
H61B H 0.830117 0.879658 0.364934 0.061 Uiso 1 1 calc R U . . .
C31 C 0.8610(9) 1.0018(7) 0.3177(9) 0.052(5) Uani 1 1 d . . . . .
H31A H 0.894972 1.029969 0.292332 0.062 Uiso 1 1 calc R U . . .
H31B H 0.801948 1.017507 0.316467 0.062 Uiso 1 1 calc R U . . .
C52 C 0.9691(12) 0.8462(9) 0.2635(10) 0.067(5) Uani 1 1 d . . . . .
H52A H 0.956391 0.848915 0.220400 0.080 Uiso 1 1 calc R U . C 2
H52B H 0.932063 0.813699 0.281243 0.080 Uiso 1 1 calc R U . C 2
C62 C 0.7109(11) 0.9132(10) 0.3355(10) 0.068(6) Uani 1 1 d . . . . .
H62A H 0.708324 0.932973 0.375352 0.081 Uiso 1 1 calc R U . . .
H62B H 0.698519 0.946519 0.305741 0.081 Uiso 1 1 calc R U . . .
C32 C 0.8942(11) 1.0074(8) 0.3815(8) 0.053(4) Uani 1 1 d . . . . .
H32A H 0.952685 0.990744 0.384058 0.063 Uiso 1 1 calc R U . . .
H32B H 0.858358 0.982080 0.408215 0.063 Uiso 1 1 calc R U . . .
C33 C 0.8934(13) 1.0791(9) 0.4020(9) 0.065(5) Uiso 1 1 d . . . . .
H33A H 0.916690 1.106091 0.370148 0.078 Uiso 1 1 calc R U . . .
H33B H 0.834481 1.092711 0.409278 0.078 Uiso 1 1 calc R U . . .
C63 C 0.6415(18) 0.8624(14) 0.3309(13) 0.108(9) Uiso 1 1 d . . . . .
H63A H 0.662711 0.821960 0.347301 0.129 Uiso 1 1 calc R U . . .
H63B H 0.591463 0.875492 0.353969 0.129 Uiso 1 1 calc R U . . .
C34 C 0.9471(18) 1.0870(14) 0.4593(12) 0.111(9) Uiso 1 1 d . . . . .
H34A H 1.003016 1.068087 0.453603 0.167 Uiso 1 1 calc R U . . .
H34B H 0.918809 1.065811 0.492289 0.167 Uiso 1 1 calc R U . . .
H34C H 0.953490 1.131975 0.468394 0.167 Uiso 1 1 calc R U . . .
C64 C 0.618(2) 0.8549(18) 0.2696(16) 0.155(14) Uiso 1 1 d . . . . .
H64A H 0.617167 0.896296 0.250220 0.232 Uiso 1 1 calc R U . . .
H64B H 0.562378 0.835316 0.266554 0.232 Uiso 1 1 calc R U . . .
H64C H 0.660129 0.827870 0.250165 0.232 Uiso 1 1 calc R U . . .
C72A C -0.015(6) 0.700(4) 0.466(4) 0.125(3) Uani 0.40(2) 1 d . U P A 2
H72D H -0.03(2) 0.76(2) 0.463(17) 0.187 Uiso 0.40(2) 1 calc R U P A 2
H72E H -0.08(2) 0.67(2) 0.485(14) 0.187 Uiso 0.40(2) 1 calc R U P A 2
H72F H 0.002(15) 0.68(2) 0.413(18) 0.187 Uiso 0.40(2) 1 calc R U P A 2
C71A C 0.026(4) 0.690(3) 0.586(2) 0.090(3) Uani 0.40(2) 1 d D U P A 2
H71D H 0.057038 0.664149 0.614212 0.136 Uiso 0.40(2) 1 calc R U P A 2
H71E H -0.033474 0.676244 0.583484 0.136 Uiso 0.40(2) 1 calc R U P A 2
H71F H 0.027516 0.734569 0.598597 0.136 Uiso 0.40(2) 1 calc R U P A 2

loop_
_atom_site_aniso_label
_atom_site_aniso_U_11
_atom_site_aniso_U_22
_atom_site_aniso_U_33
_atom_site_aniso_U_23
_atom_site_aniso_U_13
_atom_site_aniso_U_12
W1 0.0196(2) 0.0177(3) 0.0280(3) 0.0021(2) 0.0043(2) -0.00019(19)
W2 0.0221(3) 0.0168(2) 0.0282(3) -0.0041(2) 0.0019(2) 0.00006(19)
W3 0.0211(2) 0.0186(3) 0.0287(3) -0.0061(2) -0.0016(2) 0.0002(2)
W4 0.0202(2) 0.0245(3) 0.0279(3) 0.0041(2) 0.0009(2) -0.0001(2)
W5 0.0219(3) 0.0195(3) 0.0273(3) 0.0020(2) -0.0010(2) 0.0010(2)
W6 0.0216(3) 0.0270(3) 0.0286(3) -0.0031(2) 0.0007(2) -0.0023(2)
W7 0.0148(2) 0.0311(3) 0.0351(3) 0.0039(2) 0.0006(2) 0.0030(2)
W8 0.0141(2) 0.0227(3) 0.0380(3) -0.0022(2) 0.0003(2) 0.0030(2)
W9 0.0234(3) 0.0234(3) 0.0318(3) -0.0043(2) 0.0012(2) 0.0020(2)
W10 0.0215(3) 0.0267(3) 0.0308(3) 0.0066(2) 0.0019(2) 0.0014(2)
O1 0.020(4) 0.019(4) 0.030(5) -0.001(4) 0.004(3) 0.000(3)
O2 0.027(5) 0.011(4) 0.040(5) -0.007(4) 0.002(4) -0.003(3)
O3 0.020(4) 0.015(4) 0.045(5) 0.004(4) 0.003(4) 0.003(3)
O4 0.021(4) 0.023(5) 0.038(5) 0.005(4) 0.001(4) -0.005(4)
O5 0.018(4) 0.027(5) 0.032(5) 0.000(4) 0.003(4) 0.001(4)
O6 0.017(4) 0.027(5) 0.029(5) -0.002(4) 0.002(3) 0.004(4)
O7 0.022(4) 0.021(5) 0.039(5) -0.004(4) 0.003(4) 0.008(4)
O8 0.025(4) 0.024(5) 0.024(4) 0.003(4) 0.005(3) 0.002(4)
O9 0.021(4) 0.025(5) 0.038(5) 0.000(4) 0.000(4) 0.010(4)
O10 0.019(4) 0.042(6) 0.032(5) 0.004(4) 0.000(4) 0.009(4)
O11 0.027(5) 0.031(5) 0.025(4) -0.002(4) -0.003(4) 0.000(4)
O12 0.023(4) 0.035(5) 0.028(5) -0.007(4) 0.000(4) 0.008(4)
O13 0.020(4) 0.041(6) 0.029(5) 0.008(4) -0.003(4) 0.003(4)
O14 0.018(4) 0.028(5) 0.035(5) 0.000(4) -0.001(4) 0.006(4)
O15 0.023(4) 0.020(4) 0.031(5) -0.002(4) 0.004(4) 0.005(4)
O16 0.016(4) 0.038(5) 0.040(5) -0.003(4) -0.002(4) 0.000(4)
O17 0.017(4) 0.021(4) 0.026(4) 0.004(4) 0.001(3) 0.004(3)
O18 0.015(4) 0.015(4) 0.044(5) -0.002(4) 0.005(4) 0.000(3)
O19 0.015(4) 0.022(4) 0.032(5) 0.001(4) 0.002(3) -0.001(3)
O20 0.013(4) 0.032(5) 0.032(5) -0.004(4) -0.002(3) 0.005(4)
O21 0.036(5) 0.044(6) 0.038(5) 0.010(5) -0.003(4) 0.004(5)
O22 0.027(5) 0.031(5) 0.040(5) -0.015(4) -0.003(4) -0.002(4)
O23 0.023(5) 0.033(5) 0.038(5) 0.012(4) -0.005(4) 0.005(4)
O24 0.032(5) 0.033(5) 0.043(6) 0.007(4) -0.003(4) 0.006(4)
O25 0.023(4) 0.020(4) 0.026(4) -0.005(3) -0.001(3) -0.005(3)
O26 0.032(5) 0.051(7) 0.044(6) 0.008(5) 0.002(4) 0.009(5)
O27 0.033(5) 0.033(5) 0.041(5) -0.013(4) 0.002(4) -0.001(4)
O28 0.022(5) 0.048(6) 0.046(6) 0.003(5) -0.003(4) 0.012(4)
O29 0.025(5) 0.035(6) 0.054(6) -0.003(5) 0.001(4) 0.008(4)
O30 0.033(5) 0.028(5) 0.040(5) 0.006(4) 0.004(4) 0.002(4)
O31 0.027(5) 0.051(6) 0.041(6) -0.014(5) -0.004(4) -0.011(5)
O32 0.043(6) 0.029(5) 0.054(6) -0.017(5) 0.005(5) -0.003(5)
O33 0.039(6) 0.046(6) 0.047(6) -0.014(5) 0.002(5) -0.015(5)
C29 0.032(7) 0.036(8) 0.025(7) -0.001(6) -0.002(6) 0.004(6)
C28 0.024(6) 0.022(7) 0.033(7) 0.001(5) 0.002(5) -0.010(5)
C30 0.037(7) 0.029(7) 0.022(6) 0.004(5) 0.001(5) 0.004(6)
C2 0.051(9) 0.024(7) 0.042(8) -0.003(6) 0.009(7) 0.003(7)
C3 0.033(7) 0.029(7) 0.031(7) -0.016(6) 0.001(6) 0.003(6)
C26 0.032(7) 0.030(7) 0.022(6) -0.004(5) -0.002(5) 0.015(6)
C1 0.064(11) 0.023(8) 0.049(9) -0.003(7) 0.011(8) 0.009(7)
C22 0.040(8) 0.030(7) 0.021(6) 0.004(5) -0.003(6) 0.006(6)
C8 0.032(7) 0.025(7) 0.027(7) -0.006(5) 0.000(5) -0.004(6)
C11 0.041(8) 0.017(6) 0.024(6) -0.003(5) 0.000(6) -0.005(6)
C12 0.042(8) 0.026(7) 0.028(7) 0.003(6) -0.007(6) -0.004(6)
C4 0.056(9) 0.025(7) 0.026(7) -0.002(6) 0.009(6) 0.001(7)
C27 0.038(8) 0.032(8) 0.021(6) 0.002(5) -0.004(5) 0.015(6)
C5 0.040(8) 0.020(7) 0.052(9) 0.006(6) 0.004(7) 0.003(6)
C15 0.045(8) 0.025(7) 0.025(7) 0.000(5) 0.001(6) 0.003(6)
C18 0.049(9) 0.023(7) 0.032(7) 0.003(6) 0.006(6) -0.001(6)
C19 0.040(8) 0.021(7) 0.069(11) 0.005(7) 0.007(8) -0.001(6)
C17 0.072(11) 0.022(8) 0.047(9) 0.006(7) -0.005(8) -0.002(7)
C16 0.107(16) 0.036(10) 0.042(10) -0.003(8) -0.001(10) -0.014(10)
C20 0.085(14) 0.026(9) 0.084(14) -0.001(9) 0.021(11) -0.022(9)
C10 0.035(7) 0.024(7) 0.021(6) -0.006(5) 0.013(5) -0.007(6)
C21 0.028(7) 0.058(10) 0.022(7) -0.001(6) -0.001(5) 0.015(7)
C13 0.034(7) 0.015(6) 0.025(6) 0.000(5) 0.001(5) 0.004(5)
C9 0.032(7) 0.030(7) 0.026(7) 0.004(6) 0.002(5) -0.008(6)
C24 0.038(7) 0.025(7) 0.020(6) 0.007(5) -0.002(5) 0.018(6)
C6 0.042(8) 0.016(7) 0.043(8) 0.000(6) 0.020(7) 0.000(6)
C25 0.047(8) 0.020(7) 0.022(6) 0.000(5) 0.006(6) 0.004(6)
C23 0.027(6) 0.028(7) 0.013(5) -0.003(5) 0.000(5) -0.005(5)
C7 0.037(8) 0.036(8) 0.042(8) -0.008(7) 0.023(7) 0.001(6)
C14 0.041(8) 0.021(7) 0.026(7) -0.007(5) -0.002(6) -0.007(6)
Cu1 0.0385(9) 0.0181(8) 0.0141(7) -0.0004(6) 0.0003(6) 0.0008(6)
N4 0.076(10) 0.023(7) 0.058(9) -0.002(6) 0.003(8) 0.004(7)
N3 0.027(6) 0.031(6) 0.016(5) -0.004(4) -0.004(4) 0.003(5)
N6 0.036(6) 0.025(6) 0.016(5) 0.000(4) 0.000(4) 0.008(5)
N5 0.035(6) 0.025(6) 0.015(5) -0.001(4) -0.004(4) 0.004(5)
N2 0.038(6) 0.026(6) 0.021(5) -0.003(5) -0.003(5) -0.003(5)
N1 0.043(7) 0.018(6) 0.057(8) -0.006(6) -0.003(6) -0.002(5)
O35 0.039(6) 0.081(9) 0.055(7) -0.004(6) -0.002(5) -0.014(6)
S1A 0.055(8) 0.061(12) 0.073(9) 0.007(7) -0.015(6) -0.003(7)
S1B 0.068(7) 0.078(10) 0.172(14) 0.019(9) -0.008(8) -0.006(6)
C71B 0.215(3) 0.215(3) 0.215(3) 0.00000(10) 0.00294(11) 0.00000(10)
C72B 0.122(3) 0.122(3) 0.122(3) 0.00000(10) 0.00166(11) 0.00000(10)
N7 0.035(7) 0.027(7) 0.066(9) -0.006(6) 0.002(6) 0.006(5)
C51 0.021(7) 0.039(9) 0.071(11) -0.010(8) 0.002(7) -0.003(6)
C41 0.039(9) 0.070(12) 0.049(10) 0.001(9) -0.003(7) -0.011(8)
C61 0.041(9) 0.039(9) 0.072(12) -0.013(8) 0.003(8) 0.002(7)
C31 0.022(7) 0.030(8) 0.103(14) -0.008(9) 0.004(8) -0.014(6)
C52 0.055(11) 0.046(11) 0.099(15) -0.025(10) -0.001(10) -0.004(9)
C62 0.043(10) 0.075(14) 0.086(14) 0.021(11) -0.003(10) -0.005(10)
C32 0.044(9) 0.042(10) 0.073(12) -0.010(9) 0.005(8) 0.007(8)
C72A 0.125(3) 0.125(3) 0.125(3) 0.00000(10) 0.00170(11) 0.00000(10)
C71A 0.090(3) 0.090(3) 0.090(3) 0.00000(10) 0.00124(11) 0.00000(10)

loop_
_atom_type_symbol
_atom_type_description
_atom_type_scat_dispersion_real
_atom_type_scat_dispersion_imag
_atom_type_scat_source
C C 0.0033 0.0016 'International Tables Vol C Tables 4.2.6.8 and 6.1.1.4'
H H 0.0000 0.0000 'International Tables Vol C Tables 4.2.6.8 and 6.1.1.4'
Cu Cu 0.3201 1.2651 'International Tables Vol C Tables 4.2.6.8 and 6.1.1.4'
N N 0.0061 0.0033 'International Tables Vol C Tables 4.2.6.8 and 6.1.1.4'
O O 0.0106 0.0060 'International Tables Vol C Tables 4.2.6.8 and 6.1.1.4'
W W -0.8490 6.8722 'International Tables Vol C Tables 4.2.6.8 and 6.1.1.4'
S S 0.1246 0.1234 'International Tables Vol C Tables 4.2.6.8 and 6.1.1.4'

loop_
_geom_angle_atom_site_label_1
_geom_angle_atom_site_label_2
_geom_angle_atom_site_label_3
_geom_angle
_geom_angle_site_symmetry_1
_geom_angle_site_symmetry_3
_geom_angle_publ_flag
O30 W1 O19 99.4(4) . . ?
O30 W1 O2 105.9(4) . . ?
O19 W1 O2 90.7(4) . . ?
O30 W1 O8 101.9(4) . . ?
O19 W1 O8 88.2(3) . . ?
O2 W1 O8 151.9(3) . . ?
O30 W1 O18 96.0(4) . . ?
O19 W1 O18 164.4(3) . . ?
O2 W1 O18 87.4(4) . . ?
O8 W1 O18 86.3(3) . . ?
O30 W1 O25 171.9(4) . . ?
O19 W1 O25 88.5(3) . . ?
O2 W1 O25 75.7(3) . . ?
O8 W1 O25 76.2(3) . . ?
O18 W1 O25 76.1(3) . . ?
O27 W2 O5 100.4(4) . . ?
O27 W2 O8 101.8(4) . . ?
O5 W2 O8 89.5(4) . . ?
O27 W2 O1 104.1(4) . . ?
O5 W2 O1 90.1(3) . . ?
O8 W2 O1 153.7(3) . . ?
O27 W2 O7 94.2(4) . . ?
O5 W2 O7 165.4(4) . . ?
O8 W2 O7 86.9(4) . . ?
O1 W2 O7 86.9(3) . . ?
O27 W2 O25 169.4(4) . . ?
O5 W2 O25 90.0(3) . . ?
O8 W2 O25 76.3(3) . . ?
O1 W2 O25 77.4(3) . . ?
O7 W2 O25 75.4(3) . . ?
O22 W3 O15 98.8(4) . . ?
O22 W3 O11 101.4(4) . . ?
O15 W3 O11 90.8(4) . . ?
O22 W3 O2 105.2(4) . . ?
O15 W3 O2 88.1(4) . . ?
O11 W3 O2 153.2(3) . . ?
O22 W3 O20 95.0(4) . . ?
O15 W3 O20 166.1(4) . . ?
O11 W3 O20 88.2(4) . . ?
O2 W3 O20 86.5(4) . . ?
O22 W3 O25 171.6(4) . . ?
O15 W3 O25 89.5(3) . . ?
O11 W3 O25 77.4(3) . . ?
O2 W3 O25 75.8(3) . . ?
O20 W3 O25 76.7(3) . . ?
O21 W4 O6 100.9(4) . . ?
O21 W4 O12 103.1(4) . . ?
O6 W4 O12 90.9(4) . . ?
O21 W4 O4 103.2(4) . . ?
O6 W4 O4 89.7(3) . . ?
O12 W4 O4 153.0(4) . . ?
O21 W4 O10 93.6(4) . . ?
O6 W4 O10 165.4(4) . . ?
O12 W4 O10 86.0(4) . . ?
O4 W4 O10 86.7(4) . . ?
O21 W4 O17 168.0(4) . . ?
O6 W4 O17 91.0(3) . . ?
O12 W4 O17 76.2(3) . . ?
O4 W4 O17 76.8(3) . . ?
O10 W4 O17 74.4(3) . . ?
O24 W5 O1 103.9(4) . . ?
O24 W5 O6 100.0(4) . . ?
O1 W5 O6 89.0(3) . . ?
O24 W5 O14 96.9(4) . . ?
O1 W5 O14 89.4(3) . . ?
O6 W5 O14 162.9(4) . . ?
O24 W5 O11 104.0(4) . . ?
O1 W5 O11 152.1(4) . . ?
O6 W5 O11 86.7(4) . . ?
O14 W5 O11 86.8(4) . . ?
O24 W5 O25 172.3(4) . . ?
O1 W5 O25 77.1(3) . . ?
O6 W5 O25 87.7(3) . . ?
O14 W5 O25 75.4(3) . . ?
O11 W5 O25 75.2(3) . . ?
O31 W6 O4 103.9(4) . . ?
O31 W6 O5 99.1(4) . . ?
O4 W6 O5 89.2(3) . . ?
O31 W6 O16 96.7(4) . . ?
O4 W6 O16 89.6(4) . . ?
O5 W6 O16 164.0(4) . . ?
O31 W6 O13 103.9(4) . . ?
O4 W6 O13 152.2(4) . . ?
O5 W6 O13 87.3(4) . . ?
O16 W6 O13 86.3(4) . . ?
O31 W6 O17 172.3(4) . . ?
O4 W6 O17 76.4(3) . . ?
O5 W6 O17 88.5(3) . . ?
O16 W6 O17 75.7(3) . . ?
O13 W6 O17 76.0(3) . . ?
O28 W7 O10 103.9(4) . . ?
O28 W7 O23 103.9(4) . . ?
O10 W7 O23 152.2(4) . . ?
O28 W7 O9 103.9(4) . . ?
O10 W7 O9 87.4(4) . . ?
O23 W7 O9 87.0(4) . . ?
O28 W7 O16 102.7(4) . . ?
O10 W7 O16 87.8(4) . . ?
O23 W7 O16 85.2(4) . . ?
O9 W7 O16 153.4(3) . . ?
O28 W7 O17 179.0(4) . . ?
O10 W7 O17 75.8(3) . . ?
O23 W7 O17 76.4(3) . . ?
O9 W7 O17 77.0(3) . . ?
O16 W7 O17 76.4(3) . . ?
O29 W8 O7 103.7(4) . . ?
O29 W8 O18 102.6(4) . . ?
O7 W8 O18 87.6(4) . . ?
O29 W8 O20 103.2(4) . . ?
O7 W8 O20 153.0(3) . . ?
O18 W8 O20 88.3(4) . . ?
O29 W8 O14 104.4(4) . . ?
O7 W8 O14 86.1(4) . . ?
O18 W8 O14 153.0(3) . . ?
O20 W8 O14 85.5(4) . . ?
O29 W8 O25 179.3(4) . . ?
O7 W8 O25 76.7(3) . . ?
O18 W8 O25 76.8(3) . . ?
O20 W8 O25 76.4(3) . . ?
O14 W8 O25 76.2(3) . . ?
O32 W9 O3 104.6(4) . . ?
O32 W9 O12 103.7(4) . . ?
O3 W9 O12 151.7(4) . . ?
O32 W9 O15 98.6(4) . . ?
O3 W9 O15 88.8(3) . . ?
O12 W9 O15 87.7(3) . . ?
O32 W9 O9 97.1(4) . . ?
O3 W9 O9 88.2(4) . . ?
O12 W9 O9 87.6(4) . . ?
O15 W9 O9 164.3(4) . . ?
O32 W9 O17 173.4(4) . . ?
O3 W9 O17 76.0(3) . . ?
O12 W9 O17 75.8(3) . . ?
O15 W9 O17 88.0(3) . . ?
O9 W9 O17 76.3(3) . . ?
O26 W10 O19 98.4(4) . . ?
O26 W10 O13 103.5(4) . . ?
O19 W10 O13 88.6(3) . . ?
O26 W10 O3 103.6(4) . . ?
O19 W10 O3 87.8(3) . . ?
O13 W10 O3 152.9(4) . . ?
O26 W10 O23 97.6(4) . . ?
O19 W10 O23 164.0(4) . . ?
O13 W10 O23 88.0(4) . . ?
O3 W10 O23 88.1(4) . . ?
O26 W10 O17 173.7(4) . . ?
O19 W10 O17 87.9(3) . . ?
O13 W10 O17 76.9(3) . . ?
O3 W10 O17 76.1(3) . . ?
O23 W10 O17 76.1(3) . . ?
W5 O1 W2 116.6(4) . . ?
W1 O2 W3 117.6(4) . . ?
W9 O3 W10 117.8(4) . . ?
W6 O4 W4 117.1(4) . . ?
W2 O5 W6 176.8(5) . . ?
W4 O6 W5 177.1(5) . . ?
W8 O7 W2 116.8(4) . . ?
W2 O8 W1 117.1(4) . . ?
W7 O9 W9 116.5(4) . . ?
W7 O10 W4 118.1(4) . . ?
W3 O11 W5 117.6(4) . . ?
W9 O12 W4 117.8(4) . . ?
W10 O13 W6 117.0(4) . . ?
W5 O14 W8 117.8(4) . . ?
W3 O15 W9 175.9(5) . . ?
W7 O16 W6 117.2(4) . . ?
W7 O17 W4 91.7(3) . . ?
W7 O17 W10 90.6(3) . . ?
W4 O17 W10 177.7(4) . . ?
W7 O17 W9 90.2(3) . . ?
W4 O17 W9 90.2(3) . . ?
W10 O17 W9 90.0(3) . . ?
W7 O17 W6 90.7(3) . . ?
W4 O17 W6 89.7(3) . . ?
W10 O17 W6 90.1(3) . . ?
W9 O17 W6 179.2(4) . . ?
W8 O18 W1 116.6(4) . . ?
W1 O19 W10 174.3(5) . . ?
W8 O20 W3 115.7(4) . . ?
W7 O23 W10 116.8(4) . . ?
W3 O25 W8 91.1(3) . . ?
W3 O25 W1 90.9(3) . . ?
W8 O25 W1 90.6(3) . . ?
W3 O25 W2 177.4(4) . . ?
W8 O25 W2 91.2(3) . . ?
W1 O25 W2 90.3(3) . . ?
W3 O25 W5 89.8(3) . . ?
W8 O25 W5 90.6(3) . . ?
W1 O25 W5 178.7(4) . . ?
W2 O25 W5 89.0(3) . . ?
Cu1 O33 H33C 127.1 . . ?
Cu1 O33 H33D 123.2 . . ?
H33C O33 H33D 109.5 . . ?
C30 C29 C28 121.2(13) . . ?
C30 C29 H29 119.4 . . ?
C28 C29 H29 119.4 . . ?
C29 C28 C27 116.3(12) . . ?
C29 C28 C23 123.9(12) . . ?
C27 C28 C23 119.8(12) . . ?
N6 C30 C29 123.2(12) . . ?
N6 C30 H30 118.4 . . ?
C29 C30 H30 118.4 . . ?
C1 C2 C3 118.1(14) . . ?
C1 C2 H2 120.9 . . ?
C3 C2 H2 120.9 . . ?
C4 C3 C2 120.2(13) . . ?
C4 C3 C8 119.6(11) . . ?
C2 C3 C8 120.2(13) . . ?
N6 C26 C27 122.9(11) . . ?
N6 C26 H26 118.6 . . ?
C27 C26 H26 118.6 . . ?
N1 C1 C2 121.8(14) . . ?
N1 C1 H1 119.1 . . ?
C2 C1 H1 119.1 . . ?
C21 C22 C23 120.3(12) . . ?
C21 C22 H22 119.9 . . ?
C23 C22 H22 119.9 . . ?
C9 C8 C7 116.7(12) . . ?
C9 C8 C3 120.9(12) . . ?
C7 C8 C3 122.4(12) . . ?
N3 C11 C12 123.9(12) . . ?
N3 C11 H11 118.0 . . ?
C12 C11 H11 118.0 . . ?
C11 C12 C13 120.0(12) . . ?
C11 C12 H12 120.0 . . ?
C13 C12 H12 120.0 . . ?
C3 C4 C5 118.1(13) . . ?
C3 C4 H4 121.0 . . ?
C5 C4 H4 121.0 . . ?
C26 C27 C28 120.0(12) . . ?
C26 C27 H27 120.0 . . ?
C28 C27 H27 120.0 . . ?
N1 C5 C4 121.8(13) . . ?
N1 C5 H5 119.1 . . ?
C4 C5 H5 119.1 . . ?
N3 C15 C14 123.3(13) . . ?
N3 C15 H15 118.4 . . ?
C14 C15 H15 118.4 . . ?
C19 C18 C17 118.8(13) . . ?
C19 C18 C13 121.1(13) . . ?
C17 C18 C13 120.0(13) . . ?
C18 C19 C20 116.8(16) . . ?
C18 C19 H19 121.6 . . ?
C20 C19 H19 121.6 . . ?
C16 C17 C18 117.1(17) . . ?
C16 C17 H17 121.5 . . ?
C18 C17 H17 121.5 . . ?
N4 C16 C17 125.6(19) . . ?
N4 C16 H16 117.2 . . ?
C17 C16 H16 117.2 . . ?
N4 C20 C19 125.9(18) . . ?
N4 C20 H20 117.0 . . ?
C19 C20 H20 117.0 . . ?
N2 C10 C9 124.0(12) . . ?
N2 C10 H10 118.0 . . ?
C9 C10 H10 118.0 . . ?
N5 C21 C22 122.9(12) . . ?
N5 C21 H21 118.5 . . ?
C22 C21 H21 118.5 . . ?
C14 C13 C12 116.6(11) . . ?
C14 C13 C18 121.8(12) . . ?
C12 C13 C18 121.5(12) . . ?
C10 C9 C8 120.2(12) . . ?
C10 C9 H9 119.9 . . ?
C8 C9 H9 119.9 . . ?
C25 C24 C23 120.2(11) . . ?
C25 C24 H24 119.9 . . ?
C23 C24 H24 119.9 . . ?
N2 C6 C7 122.5(12) . . ?
N2 C6 H6 118.8 . . ?
C7 C6 H6 118.8 . . ?
N5 C25 C24 123.3(12) . . ?
N5 C25 H25 118.4 . . ?
C24 C25 H25 118.4 . . ?
C22 C23 C24 116.3(11) . . ?
C22 C23 C28 122.9(11) . . ?
C24 C23 C28 120.8(11) . . ?
C6 C7 C8 120.4(12) . . ?
C6 C7 H7 119.8 . . ?
C8 C7 H7 119.8 . . ?
C13 C14 C15 119.6(12) . . ?
C13 C14 H14 120.2 . . ?
C15 C14 H14 120.2 . . ?
N5 Cu1 N6 177.8(4) . 4_575 ?
N5 Cu1 N2 91.8(4) . . ?
N6 Cu1 N2 90.1(4) 4_575 . ?
N5 Cu1 N3 88.1(4) . . ?
N6 Cu1 N3 90.1(4) 4_575 . ?
N2 Cu1 N3 174.5(4) . . ?
N5 Cu1 O33 92.8(4) . . ?
N6 Cu1 O33 88.5(4) 4_575 . ?
N2 Cu1 O33 86.6(4) . . ?
N3 Cu1 O33 88.0(4) . . ?
N5 Cu1 O35 88.4(4) . . ?
N6 Cu1 O35 90.3(4) 4_575 . ?
N2 Cu1 O35 93.4(4) . . ?
N3 Cu1 O35 92.1(4) . . ?
O33 Cu1 O35 178.8(4) . . ?
C20 N4 C16 115.7(15) . . ?
C11 N3 C15 116.5(11) . . ?
C11 N3 Cu1 121.6(8) . . ?
C15 N3 Cu1 121.1(9) . . ?
C30 N6 C26 116.3(10) . . ?
C30 N6 Cu1 123.6(8) . 4_576 ?
C26 N6 Cu1 120.2(8) . 4_576 ?
C25 N5 C21 116.9(10) . . ?
C25 N5 Cu1 122.6(9) . . ?
C21 N5 Cu1 119.9(8) . . ?
C6 N2 C10 116.3(11) . . ?
C6 N2 Cu1 120.6(9) . . ?
C10 N2 Cu1 122.9(9) . . ?
C5 N1 C1 119.9(12) . . ?
S1A O35 Cu1 145.5(11) . . ?
S1B O35 Cu1 175.0(11) . . ?
O35 S1A C71A 118(3) . . ?
O35 S1A C72A 111(3) . . ?
C71A S1A C72A 103(4) . . ?
O35 S1B C71B 118(3) . . ?
O35 S1B C72B 106(2) . . ?
C71B S1B C72B 104(4) . . ?
S1B C71B H71A 109.5 . . ?
S1B C71B H71B 109.5 . . ?
H71A C71B H71B 109.5 . . ?
S1B C71B H71C 109.5 . . ?
H71A C71B H71C 109.5 . . ?
H71B C71B H71C 109.5 . . ?
S1B C72B H72A 109.5 . . ?
S1B C72B H72B 109.5 . . ?
H72A C72B H72B 109.5 . . ?
S1B C72B H72C 109.5 . . ?
H72A C72B H72C 109.5 . . ?
H72B C72B H72C 109.5 . . ?
C41 C42 C43 114(2) . . ?
C41 C42 H42A 108.9 . . ?
C43 C42 H42A 108.9 . . ?
C41 C42 H42B 108.9 . . ?
C43 C42 H42B 108.9 . . ?
H42A C42 H42B 107.7 . . ?
C44 C43 C42 118(3) . . ?
C44 C43 H43A 107.7 . . ?
C42 C43 H43A 107.7 . . ?
C44 C43 H43B 107.7 . . ?
C42 C43 H43B 107.7 . . ?
H43A C43 H43B 107.1 . . ?
C43 C44 H44A 109.5 . . ?
C43 C44 H44B 109.5 . . ?
H44A C44 H44B 109.5 . . ?
C43 C44 H44C 109.5 . . ?
H44A C44 H44C 109.5 . . ?
H44B C44 H44C 109.5 . . ?
C54 C53 C52 114(2) . . ?
C54 C53 H53A 108.8 . . ?
C52 C53 H53A 108.8 . . ?
C54 C53 H53B 108.8 . . ?
C52 C53 H53B 108.8 . . ?
H53A C53 H53B 107.7 . . ?
C53 C54 H54A 109.5 . . ?
C53 C54 H54B 109.5 . . ?
H54A C54 H54B 109.5 . . ?
C53 C54 H54C 109.5 . . ?
H54A C54 H54C 109.5 . . ?
H54B C54 H54C 109.5 . . ?
C41 N7 C31 112.0(13) . . ?
C41 N7 C51 109.6(12) . . ?
C31 N7 C51 108.1(11) . . ?
C41 N7 C61 106.9(12) . . ?
C31 N7 C61 111.6(12) . . ?
C51 N7 C61 108.5(11) . . ?
C52 C51 N7 114.8(13) . . ?
C52 C51 H51A 108.6 . . ?
N7 C51 H51A 108.6 . . ?
C52 C51 H51B 108.6 . . ?
N7 C51 H51B 108.6 . . ?
H51A C51 H51B 107.6 . . ?
N7 C41 C42 115.4(15) . . ?
C62 C61 N7 114.2(14) . . ?
C62 C61 H61A 108.7 . . ?
N7 C61 H61A 108.7 . . ?
C62 C61 H61B 108.7 . . ?
N7 C61 H61B 108.7 . . ?
H61A C61 H61B 107.6 . . ?
C32 C31 N7 116.3(14) . . ?
C32 C31 H31A 108.2 . . ?
N7 C31 H31A 108.2 . . ?
C32 C31 H31B 108.2 . . ?
N7 C31 H31B 108.2 . . ?
H31A C31 H31B 107.4 . . ?
C51 C52 C53 105.5(15) . . ?
C51 C52 H52A 110.6 . . ?
C53 C52 H52A 110.6 . . ?
C51 C52 H52B 110.6 . . ?
C53 C52 H52B 110.6 . . ?
H52A C52 H52B 108.8 . . ?
C63 C62 C61 114.8(19) . . ?
C63 C62 H62A 108.6 . . ?
C61 C62 H62A 108.6 . . ?
C63 C62 H62B 108.6 . . ?
C61 C62 H62B 108.6 . . ?
H62A C62 H62B 107.5 . . ?
C31 C32 C33 110.2(15) . . ?
C31 C32 H32A 109.6 . . ?
C33 C32 H32A 109.6 . . ?
C31 C32 H32B 109.6 . . ?
C33 C32 H32B 109.6 . . ?
H32A C32 H32B 108.1 . . ?
C34 C33 C32 109.8(18) . . ?
C34 C33 H33A 109.7 . . ?
C32 C33 H33A 109.7 . . ?
C34 C33 H33B 109.7 . . ?
C32 C33 H33B 109.7 . . ?
H33A C33 H33B 108.2 . . ?
C64 C63 C62 108(3) . . ?
C64 C63 H63A 110.0 . . ?
C62 C63 H63A 110.0 . . ?
C64 C63 H63B 110.0 . . ?
C62 C63 H63B 110.0 . . ?
H63A C63 H63B 108.4 . . ?
C33 C34 H34A 109.5 . . ?
C33 C34 H34B 109.5 . . ?
H34A C34 H34B 109.5 . . ?
C33 C34 H34C 109.5 . . ?
H34A C34 H34C 109.5 . . ?
H34B C34 H34C 109.5 . . ?
C63 C64 H64A 109.5 . . ?
C63 C64 H64B 109.5 . . ?
H64A C64 H64B 109.5 . . ?
C63 C64 H64C 109.5 . . ?
H64A C64 H64C 109.5 . . ?
H64B C64 H64C 109.5 . . ?
S1A C72A H72D 109.5 . . ?
S1A C72A H72E 109.5 . . ?
H72D C72A H72E 109.5 . . ?
S1A C72A H72F 109.5 . . ?
H72D C72A H72F 109.5 . . ?
H72E C72A H72F 109.5 . . ?
S1A C71A H71D 109.5 . . ?
S1A C71A H71E 109.5 . . ?
H71D C71A H71E 109.5 . . ?
S1A C71A H71F 109.5 . . ?
H71D C71A H71F 109.5 . . ?
H71E C71A H71F 109.5 . . ?

loop_
_geom_bond_atom_site_label_1
_geom_bond_atom_site_label_2
_geom_bond_distance
_geom_bond_site_symmetry_2
_geom_bond_publ_flag
W1 O30 1.728(9) . ?
W1 O19 1.879(8) . ?
W1 O2 1.900(8) . ?
W1 O8 1.930(8) . ?
W1 O18 1.943(8) . ?
W1 O25 2.313(8) . ?
W2 O27 1.703(9) . ?
W2 O5 1.879(8) . ?
W2 O8 1.918(8) . ?
W2 O1 1.936(8) . ?
W2 O7 1.966(8) . ?
W2 O25 2.318(8) . ?
W3 O22 1.730(8) . ?
W3 O15 1.884(8) . ?
W3 O11 1.896(9) . ?
W3 O2 1.931(9) . ?
W3 O20 1.941(8) . ?
W3 O25 2.285(8) . ?
W4 O21 1.704(10) . ?
W4 O6 1.884(8) . ?
W4 O12 1.919(9) . ?
W4 O4 1.920(9) . ?
W4 O10 1.962(8) . ?
W4 O17 2.303(8) . ?
W5 O24 1.693(9) . ?
W5 O1 1.909(8) . ?
W5 O6 1.922(8) . ?
W5 O14 1.923(8) . ?
W5 O11 1.929(9) . ?
W5 O25 2.349(8) . ?
W6 O31 1.709(9) . ?
W6 O4 1.909(8) . ?
W6 O5 1.928(8) . ?
W6 O16 1.931(8) . ?
W6 O13 1.932(9) . ?
W6 O17 2.328(8) . ?
W7 O28 1.716(9) . ?
W7 O10 1.887(9) . ?
W7 O23 1.920(9) . ?
W7 O9 1.922(9) . ?
W7 O16 1.926(9) . ?
W7 O17 2.300(8) . ?
W8 O29 1.716(9) . ?
W8 O7 1.912(9) . ?
W8 O18 1.914(9) . ?
W8 O20 1.930(8) . ?
W8 O14 1.939(9) . ?
W8 O25 2.305(8) . ?
W9 O32 1.707(9) . ?
W9 O3 1.902(9) . ?
W9 O12 1.910(9) . ?
W9 O15 1.915(8) . ?
W9 O9 1.929(8) . ?
W9 O17 2.326(8) . ?
W10 O26 1.698(10) . ?
W10 O19 1.914(8) . ?
W10 O13 1.914(10) . ?
W10 O3 1.923(9) . ?
W10 O23 1.925(9) . ?
W10 O17 2.306(8) . ?
O33 Cu1 2.440(10) . ?
O33 H33C 0.8498 . ?
O33 H33D 0.8501 . ?
C29 C30 1.361(17) . ?
C29 C28 1.367(18) . ?
C29 H29 0.9300 . ?
C28 C27 1.402(18) . ?
C28 C23 1.469(16) . ?
C30 N6 1.347(16) . ?
C30 H30 0.9300 . ?
C2 C1 1.35(2) . ?
C2 C3 1.399(18) . ?
C2 H2 0.9300 . ?
C3 C4 1.367(19) . ?
C3 C8 1.511(18) . ?
C26 N6 1.353(16) . ?
C26 C27 1.371(17) . ?
C26 H26 0.9300 . ?
C1 N1 1.341(19) . ?
C1 H1 0.9300 . ?
C22 C21 1.368(17) . ?
C22 C23 1.370(17) . ?
C22 H22 0.9300 . ?
C8 C9 1.368(18) . ?
C8 C7 1.387(19) . ?
C11 N3 1.326(16) . ?
C11 C12 1.382(18) . ?
C11 H11 0.9300 . ?
C12 C13 1.391(18) . ?
C12 H12 0.9300 . ?
C4 C5 1.373(19) . ?
C4 H4 0.9300 . ?
C27 H27 0.9300 . ?
C5 N1 1.333(19) . ?
C5 H5 0.9300 . ?
C15 N3 1.349(17) . ?
C15 C14 1.392(18) . ?
C15 H15 0.9300 . ?
C18 C19 1.37(2) . ?
C18 C17 1.41(2) . ?
C18 C13 1.480(17) . ?
C19 C20 1.43(2) . ?
C19 H19 0.9300 . ?
C17 C16 1.40(2) . ?
C17 H17 0.9300 . ?
C16 N4 1.32(2) . ?
C16 H16 0.9300 . ?
C20 N4 1.30(2) . ?
C20 H20 0.9300 . ?
C10 N2 1.343(16) . ?
C10 C9 1.356(18) . ?
C10 H10 0.9300 . ?
C21 N5 1.355(16) . ?
C21 H21 0.9300 . ?
C13 C14 1.390(18) . ?
C9 H9 0.9300 . ?
C24 C25 1.368(17) . ?
C24 C23 1.399(17) . ?
C24 H24 0.9300 . ?
C6 N2 1.341(16) . ?
C6 C7 1.373(19) . ?
C6 H6 0.9300 . ?
C25 N5 1.316(16) . ?
C25 H25 0.9300 . ?
C7 H7 0.9300 . ?
C14 H14 0.9300 . ?
Cu1 N5 1.990(10) . ?
Cu1 N6 2.004(10) 4_575 ?
Cu1 N2 2.038(11) . ?
Cu1 N3 2.038(11) . ?
Cu1 O35 2.492(11) . ?
O35 S1A 1.446(18) . ?
O35 S1B 1.448(16) . ?
S1A C71A 1.71(4) . ?
S1A C72A 1.76(8) . ?
S1B C71B 1.66(8) . ?
S1B C72B 1.76(4) . ?
C71B H71A 0.9600 . ?
C71B H71B 0.9600 . ?
C71B H71C 0.9600 . ?
C72B H72A 0.9600 . ?
C72B H72B 0.9600 . ?
C72B H72C 0.9600 . ?
C42 C41 1.51(3) . ?
C42 C43 1.52(3) . ?
C42 H42A 0.9700 . ?
C42 H42B 0.9700 . ?
C43 C44 1.45(3) . ?
C43 H43A 0.9700 . ?
C43 H43B 0.9700 . ?
C44 H44A 0.9600 . ?
C44 H44B 0.9600 . ?
C44 H44C 0.9600 . ?
C53 C54 1.44(3) . ?
C53 C52 1.58(3) . ?
C53 H53A 0.9700 . ?
C53 H53B 0.9700 . ?
C54 H54A 0.9600 . ?
C54 H54B 0.9600 . ?
C54 H54C 0.9600 . ?
N7 C41 1.49(2) . ?
N7 C31 1.499(19) . ?
N7 C51 1.545(17) . ?
N7 C61 1.55(2) . ?
C51 C52 1.50(2) . ?
C51 H51A 0.9700 . ?
C51 H51B 0.9700 . ?
C61 C62 1.54(2) . ?
C61 H61A 0.9700 . ?
C61 H61B 0.9700 . ?
C31 C32 1.49(2) . ?
C31 H31A 0.9700 . ?
C31 H31B 0.9700 . ?
C52 H52A 0.9700 . ?
C52 H52B 0.9700 . ?
C62 C63 1.51(3) . ?
C62 H62A 0.9700 . ?
C62 H62B 0.9700 . ?
C32 C33 1.55(2) . ?
C32 H32A 0.9700 . ?
C32 H32B 0.9700 . ?
C33 C34 1.51(3) . ?
C33 H33A 0.9700 . ?
C33 H33B 0.9700 . ?
C63 C64 1.40(4) . ?
C63 H63A 0.9700 . ?
C63 H63B 0.9700 . ?
C34 H34A 0.9600 . ?
C34 H34B 0.9600 . ?
C34 H34C 0.9600 . ?
C64 H64A 0.9600 . ?
C64 H64B 0.9600 . ?
C64 H64C 0.9600 . ?
C72A H72D 1.3(4) . ?
C72A H72E 1.3(4) . ?
C72A H72F 1.3(4) . ?
C71A H71D 0.9600 . ?
C71A H71E 0.9600 . ?
C71A H71F 0.9600 . ?

loop_
_geom_torsion_atom_site_label_1
_geom_torsion_atom_site_label_2
_geom_torsion_atom_site_label_3
_geom_torsion_atom_site_label_4
_geom_torsion
_geom_torsion_site_symmetry_1
_geom_torsion_site_symmetry_2
_geom_torsion_site_symmetry_3
_geom_torsion_site_symmetry_4
_geom_torsion_publ_flag
O30 W1 O2 W3 -173.0(5) . . . . ?
O19 W1 O2 W3 87.1(5) . . . . ?
O8 W1 O2 W3 -0.4(10) . . . . ?
O18 W1 O2 W3 -77.5(5) . . . . ?
O25 W1 O2 W3 -1.2(4) . . . . ?
O28 W7 O10 W4 179.4(5) . . . . ?
O23 W7 O10 W4 1.5(12) . . . . ?
O9 W7 O10 W4 -77.0(5) . . . . ?
O16 W7 O10 W4 76.9(5) . . . . ?
O17 W7 O10 W4 0.3(4) . . . . ?
O22 W3 O11 W5 -170.7(5) . . . . ?
O15 W3 O11 W5 90.1(5) . . . . ?
O2 W3 O11 W5 2.6(11) . . . . ?
O20 W3 O11 W5 -76.0(5) . . . . ?
O25 W3 O11 W5 0.8(4) . . . . ?
C30 C29 C28 C27 1.5(19) . . . . ?
C30 C29 C28 C23 179.7(12) . . . . ?
C28 C29 C30 N6 2(2) . . . . ?
C1 C2 C3 C4 2(2) . . . . ?
C1 C2 C3 C8 -176.8(14) . . . . ?
C3 C2 C1 N1 -4(2) . . . . ?
C4 C3 C8 C9 -28(2) . . . . ?
C2 C3 C8 C9 150.5(14) . . . . ?
C4 C3 C8 C7 151.1(14) . . . . ?
C2 C3 C8 C7 -30(2) . . . . ?
N3 C11 C12 C13 1(2) . . . . ?
C2 C3 C4 C5 0(2) . . . . ?
C8 C3 C4 C5 179.4(13) . . . . ?
N6 C26 C27 C28 1(2) . . . . ?
C29 C28 C27 C26 -3.2(19) . . . . ?
C23 C28 C27 C26 178.6(12) . . . . ?
C3 C4 C5 N1 -1(2) . . . . ?
C17 C18 C19 C20 0(2) . . . . ?
C13 C18 C19 C20 177.0(14) . . . . ?
C19 C18 C17 C16 0(2) . . . . ?
C13 C18 C17 C16 -177.1(14) . . . . ?
C18 C17 C16 N4 1(3) . . . . ?
C18 C19 C20 N4 -1(3) . . . . ?
C23 C22 C21 N5 -3(2) . . . . ?
C11 C12 C13 C14 -3.3(19) . . . . ?
C11 C12 C13 C18 174.5(12) . . . . ?
C19 C18 C13 C14 30(2) . . . . ?
C17 C18 C13 C14 -153.0(14) . . . . ?
C19 C18 C13 C12 -147.5(14) . . . . ?
C17 C18 C13 C12 29(2) . . . . ?
N2 C10 C9 C8 -1(2) . . . . ?
C7 C8 C9 C10 2(2) . . . . ?
C3 C8 C9 C10 -178.0(12) . . . . ?
C23 C24 C25 N5 -1(2) . . . . ?
C21 C22 C23 C24 -1(2) . . . . ?
C21 C22 C23 C28 -177.8(13) . . . . ?
C25 C24 C23 C22 2.8(19) . . . . ?
C25 C24 C23 C28 179.7(12) . . . . ?
C29 C28 C23 C22 162.6(13) . . . . ?
C27 C28 C23 C22 -19.3(19) . . . . ?
C29 C28 C23 C24 -14.1(19) . . . . ?
C27 C28 C23 C24 164.0(12) . . . . ?
N2 C6 C7 C8 2(2) . . . . ?
C9 C8 C7 C6 -3(2) . . . . ?
C3 C8 C7 C6 177.6(14) . . . . ?
C12 C13 C14 C15 3.2(19) . . . . ?
C18 C13 C14 C15 -174.5(12) . . . . ?
N3 C15 C14 C13 -1(2) . . . . ?
C19 C20 N4 C16 2(3) . . . . ?
C17 C16 N4 C20 -2(3) . . . . ?
C12 C11 N3 C15 1.3(19) . . . . ?
C12 C11 N3 Cu1 -168.8(10) . . . . ?
C14 C15 N3 C11 -1.3(19) . . . . ?
C14 C15 N3 Cu1 168.9(10) . . . . ?
C29 C30 N6 C26 -4(2) . . . . ?
C29 C30 N6 Cu1 176.7(10) . . . 4_576 ?
C27 C26 N6 C30 2(2) . . . . ?
C27 C26 N6 Cu1 -178.5(11) . . . 4_576 ?
C24 C25 N5 C21 -2(2) . . . . ?
C24 C25 N5 Cu1 168.6(10) . . . . ?
C22 C21 N5 C25 4(2) . . . . ?
C22 C21 N5 Cu1 -166.8(11) . . . . ?
C7 C6 N2 C10 0(2) . . . . ?
C7 C6 N2 Cu1 -174.8(12) . . . . ?
C9 C10 N2 C6 -1(2) . . . . ?
C9 C10 N2 Cu1 174.3(10) . . . . ?
C4 C5 N1 C1 -1(2) . . . . ?
C2 C1 N1 C5 4(2) . . . . ?
Cu1 O35 S1A C71A 90(3) . . . . ?
Cu1 O35 S1A C72A -151(3) . . . . ?
C41 C42 C43 C44 -168(3) . . . . ?
C41 N7 C51 C52 -53.2(19) . . . . ?
C31 N7 C51 C52 -175.5(16) . . . . ?
C61 N7 C51 C52 63.2(19) . . . . ?
C31 N7 C41 C42 64(2) . . . . ?
C51 N7 C41 C42 -56(2) . . . . ?
C61 N7 C41 C42 -173.6(16) . . . . ?
C43 C42 C41 N7 175.1(19) . . . . ?
C41 N7 C61 C62 -71.4(18) . . . . ?
C31 N7 C61 C62 51.4(19) . . . . ?
C51 N7 C61 C62 170.5(14) . . . . ?
C41 N7 C31 C32 -177.9(13) . . . . ?
C51 N7 C31 C32 -57.1(17) . . . . ?
C61 N7 C31 C32 62.2(17) . . . . ?
N7 C51 C52 C53 -177.5(15) . . . . ?
C54 C53 C52 C51 63(3) . . . . ?
N7 C61 C62 C63 142.5(18) . . . . ?
N7 C31 C32 C33 177.0(13) . . . . ?
C31 C32 C33 C34 -165.7(17) . . . . ?
C61 C62 C63 C64 -85(3) . . . . ?
